data_7115122
loop_
_publ_author_name
'Zhang, Xian-Ming'
'Tong, Ming-Liang'
'Chen, Xiao-Ming'

_publ_section_title
;
 Hydrothermal synthesis and crystal structures of two bimetallic
 chain-like and cluster complexes [{Co(phen)2}2V6O17]n and
 [{Cu(phen)2}4V10O29]&#x00B7;6H2O
;
_journal_issue 18
_journal_name_full 'Chemical Communications'
_journal_page_first 1817
_journal_paper_doi 10.1039/b005880g
_journal_year 2000
_chemical_formula_sum 'C96 H76 Cu4 N16 O35 V10'
_chemical_formula_weight 2777.29
_chemical_name_systematic
; 
 ? 
;
_space_group_IT_number 14
_symmetry_cell_setting monoclinic
_symmetry_space_group_name_Hall '-P 2yn'
_symmetry_space_group_name_H-M 'P 1 21/n 1'
_atom_sites_solution_hydrogens geom
_atom_sites_solution_primary direct
_atom_sites_solution_secondary difmap
_audit_creation_method SHELXL-97
_cell_angle_alpha 90.00
_cell_angle_beta 105.81(3)
_cell_angle_gamma 90.00
_cell_formula_units_Z 2
_cell_length_a 14.726(3)
_cell_length_b 14.612(3)
_cell_length_c 25.310(5)
_cell_measurement_reflns_used 25
_cell_measurement_temperature 293(2)
_cell_measurement_theta_max 30
_cell_measurement_theta_min 12
_cell_volume 5240(2)
_computing_cell_refinement 'Bruker SMART'
_computing_data_collection 'Bruker SMART'
_computing_data_reduction 'Bruker SAINT+(Bruker,1999)'
_computing_molecular_graphics 'SHELXTL V.5.0 (Sheldrick, 1997)'
_computing_publication_material 'SHELXL-97 (Sheldrick, 1997)'
_computing_structure_refinement 'SHELXL-97 (Sheldrick, 1997)'
_computing_structure_solution 'SHELXS-97 (Sheldrick, 1990)'
_diffrn_ambient_temperature 293(2)
_diffrn_measured_fraction_theta_full 0.954
_diffrn_measured_fraction_theta_max 0.954
_diffrn_measurement_device_type 'Bruker CCD'
_diffrn_measurement_method 'phi and omega scans'
_diffrn_radiation_monochromator graphite
_diffrn_radiation_source 'fine-focus sealed tube'
_diffrn_radiation_type MoK\a
_diffrn_radiation_wavelength 0.71073
_diffrn_reflns_av_R_equivalents 0.0372
_diffrn_reflns_av_sigmaI/netI 0.0702
_diffrn_reflns_limit_h_max 20
_diffrn_reflns_limit_h_min -9
_diffrn_reflns_limit_k_max 20
_diffrn_reflns_limit_k_min -20
_diffrn_reflns_limit_l_max 35
_diffrn_reflns_limit_l_min -34
_diffrn_reflns_number 37028
_diffrn_reflns_theta_full 30.05
_diffrn_reflns_theta_max 30.05
_diffrn_reflns_theta_min 3.93
_diffrn_standards_number 2
_exptl_absorpt_coefficient_mu 1.730
_exptl_absorpt_correction_T_max 0.917
_exptl_absorpt_correction_T_min 0.745
_exptl_absorpt_correction_type none
_exptl_crystal_colour blue
_exptl_crystal_density_diffrn 1.760
_exptl_crystal_density_method 'not measured'
_exptl_crystal_description block
_exptl_crystal_F_000 2780
_exptl_crystal_size_max 0.17
_exptl_crystal_size_mid 0.12
_exptl_crystal_size_min 0.10
_refine_diff_density_max 1.873
_refine_diff_density_min -1.489
_refine_diff_density_rms 0.091
_refine_ls_extinction_coef 0.00000(10)
_refine_ls_extinction_expression Fc^*^=kFc[1+0.001xFc^2^\l^3^/sin(2\q)]^-1/4^
_refine_ls_extinction_method SHELXL
_refine_ls_goodness_of_fit_ref 0.956
_refine_ls_hydrogen_treatment mixed
_refine_ls_matrix_type full
_refine_ls_number_parameters 755
_refine_ls_number_reflns 15179
_refine_ls_number_restraints 36
_refine_ls_restrained_S_all 0.956
_refine_ls_R_factor_all 0.1093
_refine_ls_R_factor_gt 0.0522
_refine_ls_shift/su_max 0.091
_refine_ls_shift/su_mean 0.002
_refine_ls_structure_factor_coef Fsqd
_refine_ls_weighting_details 'w=1/[\s^2^(Fo^2^)+(0.0776P)^2^+0.0000P] where P=(Fo^2^+2Fc^2^)/3'
_refine_ls_weighting_scheme calc
_refine_ls_wR_factor_gt 0.1324
_refine_ls_wR_factor_ref 0.1547
_reflns_number_gt 8042
_reflns_number_total 15179
_reflns_threshold_expression >2sigma(I)
_cod_data_source_file b005880g.txt
_cod_data_source_block complex_2
_cod_depositor_comments
;
The following automatic conversions were performed:

'_refine_ls_weighting_scheme' value 'calc
w=1/[\s^2^(Fo^2^)+(0.0776P)^2^+0.0000P] where P=(Fo^2^+2Fc^2^)/3' was
changed to 'calc'. New tag '_refine_ls_weighting_details' was
created. The value of the new tag was set to
'w=1/[\s^2^(Fo^2^)+(0.0776P)^2^+0.0000P] where P=(Fo^2^+2Fc^2^)/3'.

Automatic conversion script
Id: cif_fix_values 3143 2015-03-26 13:38:13Z robertas 
;
_cod_original_cell_volume 5240.1(18)
_cod_original_sg_symbol_H-M P2(1)/n
_cod_database_code 7115122

loop_
_symmetry_equiv_pos_as_xyz
'x, y, z'
'-x+1/2, y+1/2, -z+1/2'
'-x, -y, -z'
'x-1/2, -y-1/2, z-1/2'

loop_
_atom_site_label
_atom_site_type_symbol
_atom_site_fract_x
_atom_site_fract_y
_atom_site_fract_z
_atom_site_U_iso_or_equiv
_atom_site_adp_type
_atom_site_occupancy
_atom_site_calc_flag
_atom_site_refinement_flags
Cu1 Cu 0.64500(3) 0.70374(3) 0.109646(17) 0.03439(12) Uani 1 d .
Cu2 Cu 1.37368(3) 0.87057(3) 0.330137(18) 0.04040(13) Uani 1 d .
V1 V 0.94571(5) 0.74707(9) 0.28479(4) 0.0841(4) Uani 1 d .
V2 V 1.16612(5) 0.78092(6) 0.26746(3) 0.0521(2) Uani 1 d .
V3 V 1.05478(5) 0.87767(6) 0.14673(3) 0.0518(2) Uani 1 d .
V4 V 0.83769(4) 0.82050(5) 0.16094(2) 0.03720(16) Uani 1 d .
V5 V 1.09751(4) 0.92528(5) 0.02434(3) 0.04173(17) Uani 1 d .
O1 O 1.0665(2) 0.7716(3) 0.29195(12) 0.0733(10) Uani 1 d U
O2 O 0.8692(2) 0.8165(2) 0.23314(11) 0.0553(8) Uani 1 d .
O3 O 0.9170(8) 0.7114(17) 0.3304(5) 0.179(9) Uani 0.50 d PU
O3' O 0.9260(9) 0.7824(12) 0.3464(4) 0.126(6) Uani 0.50 d PU
O4 O 0.9185(7) 0.6436(6) 0.2754(6) 0.115(5) Uani 0.50 d PU
O4' O 0.9487(9) 0.6437(12) 0.2409(9) 0.200(10) Uani 0.50 d PU
O5 O 1.1352(2) 0.8062(3) 0.19562(12) 0.0819(11) Uani 1 d U
O6 O 1.2368(2) 0.8610(2) 0.30259(12) 0.0609(8) Uani 1 d .
O7 O 1.2257(3) 0.6853(3) 0.27570(18) 0.0927(13) Uani 1 d .
O8 O 0.9411(2) 0.8335(3) 0.13648(13) 0.0717(10) Uani 1 d .
O9 O 1.0627(3) 0.9772(3) 0.1685(2) 0.1258(19) Uani 1 d .
O10 O 1.0872(2) 0.86948(19) 0.08688(11) 0.0521(7) Uani 1 d .
O11 O 0.78133(17) 0.72461(18) 0.13466(11) 0.0449(6) Uani 1 d .
O12 O 0.7670(2) 0.9054(2) 0.14117(12) 0.0633(8) Uani 1 d .
O13 O 1.1040(3) 0.8473(3) -0.01897(15) 0.0919(12) Uani 1 d .
O14 O 1.1953(2) 0.9819(2) 0.03734(18) 0.0885(13) Uani 1 d .
O15 O 1.0000 1.0000 0.0000 0.0718(14) Uani 1 d S
N1 N 0.5114(2) 0.7503(2) 0.10394(12) 0.0363(7) Uani 1 d .
N2 N 0.6348(2) 0.6600(2) 0.18239(12) 0.0380(7) Uani 1 d .
N3 N 0.6420(2) 0.7379(2) 0.03318(12) 0.0367(7) Uani 1 d .
N4 N 0.6294(2) 0.5670(2) 0.07189(13) 0.0424(7) Uani 1 d .
N5 N 1.3835(2) 0.9253(2) 0.25942(12) 0.0410(7) Uani 1 d .
N6 N 1.5090(2) 0.8315(2) 0.33538(13) 0.0428(7) Uani 1 d .
N7 N 1.3802(2) 0.9925(2) 0.38068(13) 0.0439(8) Uani 1 d .
N8 N 1.3736(2) 0.8137(2) 0.40210(15) 0.0472(8) Uani 1 d .
C1 C 0.4522(3) 0.7995(3) 0.06475(17) 0.0467(9) Uani 1 d .
H1A H 0.4729 0.8202 0.0339 0.080 Uiso 1 d R
C2 C 0.3601(3) 0.8199(3) 0.0676(2) 0.0595(12) Uani 1 d .
H2A H 0.3200 0.8580 0.0400 0.080 Uiso 1 d R
C3 C 0.3292(3) 0.7875(3) 0.1091(2) 0.0587(12) Uani 1 d .
H3A H 0.2658 0.8001 0.1101 0.080 Uiso 1 d R
C4 C 0.3887(3) 0.7343(3) 0.15109(18) 0.0466(10) Uani 1 d .
C5 C 0.4806(3) 0.7194(2) 0.14675(15) 0.0365(8) Uani 1 d .
C6 C 0.3629(3) 0.6965(3) 0.1967(2) 0.0592(12) Uani 1 d .
H6A H 0.3002 0.7059 0.2000 0.080 Uiso 1 d R
C7 C 0.4246(3) 0.6479(3) 0.2353(2) 0.0600(12) Uani 1 d .
H7A H 0.4048 0.6225 0.2654 0.080 Uiso 1 d R
C8 C 0.5198(3) 0.6319(3) 0.23317(17) 0.0467(10) Uani 1 d .
C9 C 0.5466(2) 0.6693(2) 0.18854(15) 0.0353(8) Uani 1 d .
C10 C 0.5894(4) 0.5855(3) 0.27259(18) 0.0591(12) Uani 1 d .
H10A H 0.5745 0.5597 0.3041 0.080 Uiso 1 d R
C11 C 0.6784(3) 0.5778(3) 0.26679(18) 0.0564(11) Uani 1 d .
H11A H 0.7263 0.5465 0.2942 0.080 Uiso 1 d R
C12 C 0.7001(3) 0.6164(3) 0.22132(16) 0.0474(10) Uani 1 d .
H12A H 0.7628 0.6101 0.2173 0.080 Uiso 1 d R
C13 C 0.6497(3) 0.8223(3) 0.01554(16) 0.0466(9) Uani 1 d .
H13A H 0.6566 0.8721 0.0411 0.080 Uiso 1 d R
C14 C 0.6485(3) 0.8406(3) -0.03906(18) 0.0561(11) Uani 1 d .
H14A H 0.6539 0.9024 -0.0508 0.080 Uiso 1 d R
C15 C 0.6396(3) 0.7716(4) -0.07471(18) 0.0608(13) Uani 1 d .
H15A H 0.6365 0.7842 -0.1124 0.080 Uiso 1 d R
C16 C 0.6335(3) 0.6809(3) -0.05780(16) 0.0506(11) Uani 1 d .
C17 C 0.6339(2) 0.6676(3) -0.00238(15) 0.0400(9) Uani 1 d .
C18 C 0.6279(3) 0.6034(4) -0.09249(19) 0.0669(14) Uani 1 d .
H18A H 0.6258 0.6123 -0.1304 0.080 Uiso 1 d R
C19 C 0.6244(3) 0.5177(4) -0.0729(2) 0.0663(14) Uani 1 d .
H19A H 0.6225 0.4666 -0.0970 0.080 Uiso 1 d R
C20 C 0.6243(3) 0.5020(3) -0.01736(19) 0.0536(11) Uani 1 d .
C21 C 0.6288(2) 0.5766(3) 0.01810(15) 0.0407(9) Uani 1 d .
C22 C 0.6201(3) 0.4160(4) 0.0055(2) 0.0699(14) Uani 1 d .
H22A H 0.6173 0.3627 -0.0172 0.080 Uiso 1 d R
C23 C 0.6193(3) 0.4055(3) 0.0591(3) 0.0710(15) Uani 1 d .
H23A H 0.6161 0.3457 0.0743 0.080 Uiso 1 d R
C24 C 0.6236(3) 0.4846(3) 0.0912(2) 0.0541(11) Uani 1 d .
H24A H 0.6218 0.4783 0.1286 0.080 Uiso 1 d R
C25 C 1.3184(3) 0.9702(3) 0.22209(18) 0.0508(10) Uani 1 d .
H25A H 1.2567 0.9781 0.2274 0.080 Uiso 1 d R
C26 C 1.3369(4) 1.0064(3) 0.17508(18) 0.0605(12) Uani 1 d .
H26A H 1.2883 1.0385 0.1485 0.080 Uiso 1 d R
C27 C 1.4233(4) 0.9961(3) 0.16652(19) 0.0585(12) Uani 1 d .
H27A H 1.4361 1.0212 0.1342 0.080 Uiso 1 d R
C28 C 1.4946(3) 0.9488(3) 0.20540(17) 0.0499(10) Uani 1 d .
C29 C 1.4710(3) 0.9142(3) 0.25133(16) 0.0399(8) Uani 1 d .
C30 C 1.5884(4) 0.9330(3) 0.2008(2) 0.0607(12) Uani 1 d .
H30A H 1.6053 0.9556 0.1692 0.080 Uiso 1 d R
C31 C 1.6526(3) 0.8870(3) 0.2403(2) 0.0596(12) Uani 1 d .
H31A H 1.7154 0.8785 0.2368 0.080 Uiso 1 d R
C32 C 1.6299(3) 0.8504(3) 0.28716(18) 0.0482(10) Uani 1 d .
C33 C 1.5379(3) 0.8647(3) 0.29234(16) 0.0416(9) Uani 1 d .
C34 C 1.6918(3) 0.8017(3) 0.3287(2) 0.0638(13) Uani 1 d .
H34A H 1.7555 0.7915 0.3272 0.080 Uiso 1 d R
C35 C 1.6623(3) 0.7685(4) 0.3712(2) 0.0686(14) Uani 1 d .
H35A H 1.7052 0.7346 0.3998 0.080 Uiso 1 d R
C36 C 1.5705(3) 0.7848(3) 0.37362(18) 0.0532(11) Uani 1 d .
H36A H 1.5506 0.7607 0.4039 0.080 Uiso 1 d R
C37 C 1.3819(3) 1.0808(3) 0.3703(2) 0.0655(13) Uani 1 d .
H37A H 1.3830 1.1003 0.3343 0.080 Uiso 1 d R
C38 C 1.3801(4) 1.1481(4) 0.4102(4) 0.089(2) Uani 1 d .
H38A H 1.3818 1.2120 0.4015 0.080 Uiso 1 d R
C39 C 1.3769(4) 1.1226(5) 0.4601(3) 0.0877(19) Uani 1 d .
H39A H 1.3755 1.1681 0.4873 0.080 Uiso 1 d R
C40 C 1.3767(3) 1.0326(4) 0.4737(2) 0.0636(13) Uani 1 d .
C41 C 1.3777(3) 0.9684(3) 0.43220(16) 0.0439(9) Uani 1 d .
C42 C 1.3762(4) 0.9988(6) 0.5262(3) 0.098(2) Uani 1 d .
H42A H 1.3759 1.0410 0.5552 0.080 Uiso 1 d R
C43 C 1.3775(4) 0.9109(7) 0.5370(2) 0.095(2) Uani 1 d .
H43A H 1.3790 0.8910 0.5734 0.080 Uiso 1 d R
C44 C 1.3768(3) 0.8436(4) 0.4974(2) 0.0700(15) Uani 1 d .
C45 C 1.3770(3) 0.8736(3) 0.44364(16) 0.0462(10) Uani 1 d .
C46 C 1.3771(4) 0.7495(7) 0.5052(3) 0.106(3) Uani 1 d .
H46A H 1.3785 0.7272 0.5411 0.080 Uiso 1 d R
C47 C 1.3740(4) 0.6909(5) 0.4643(4) 0.103(3) Uani 1 d .
H47A H 1.3748 0.6264 0.4716 0.080 Uiso 1 d R
C48 C 1.3720(3) 0.7237(3) 0.4117(3) 0.0731(15) Uani 1 d .
H48A H 1.3684 0.6810 0.3824 0.080 Uiso 1 d R
O1W O 0.9069(4) 0.6570(4) 0.43103(19) 0.141(2) Uani 1 d .
O2W O 0.7471(4) 1.0546(3) 0.0696(2) 0.144(2) Uani 1 d .
O3W O 1.3957(10) 0.9382(7) 0.6676(5) 0.159(6) Uani 0.50 d P
O4W O 0.4932(9) 0.9910(7) 0.0291(5) 0.146(5) Uani 0.50 d P

loop_
_atom_site_aniso_label
_atom_site_aniso_U_11
_atom_site_aniso_U_22
_atom_site_aniso_U_33
_atom_site_aniso_U_23
_atom_site_aniso_U_13
_atom_site_aniso_U_12
Cu1 0.0286(2) 0.0456(3) 0.0285(2) 0.00578(18) 0.00703(16) 0.00026(18)
Cu2 0.0314(2) 0.0503(3) 0.0379(3) 0.0032(2) 0.00672(19) -0.0015(2)
V1 0.0278(4) 0.1462(10) 0.0705(6) 0.0572(6) 0.0001(4) -0.0107(5)
V2 0.0348(4) 0.0929(6) 0.0321(3) -0.0031(3) 0.0151(3) -0.0123(4)
V3 0.0406(4) 0.0808(5) 0.0405(4) -0.0185(4) 0.0221(3) -0.0196(4)
V4 0.0290(3) 0.0545(4) 0.0287(3) -0.0006(3) 0.0089(2) -0.0042(3)
V5 0.0365(4) 0.0487(4) 0.0428(4) 0.0172(3) 0.0156(3) 0.0095(3)
O1 0.0311(15) 0.152(3) 0.0392(16) 0.0023(18) 0.0130(12) -0.0202(18)
O2 0.0456(16) 0.087(2) 0.0324(14) -0.0012(14) 0.0085(12) 0.0075(15)
O3 0.040(5) 0.41(3) 0.085(9) 0.153(13) 0.022(7) -0.010(12)
O3' 0.045(5) 0.308(19) 0.028(4) -0.018(7) 0.014(3) 0.025(8)
O4 0.066(6) 0.059(5) 0.188(13) 0.068(7) -0.022(7) -0.028(4)
O4' 0.074(8) 0.231(17) 0.27(2) 0.196(17) 0.011(9) 0.019(8)
O5 0.063(2) 0.150(4) 0.0331(17) 0.0114(19) 0.0129(15) -0.013(2)
O6 0.0396(16) 0.096(2) 0.0455(17) -0.0043(16) 0.0086(13) -0.0142(15)
O7 0.108(3) 0.079(3) 0.111(3) 0.016(2) 0.063(3) 0.022(2)
O8 0.0425(17) 0.129(3) 0.0482(18) -0.0073(19) 0.0198(14) -0.0300(18)
O9 0.087(3) 0.123(4) 0.183(5) -0.094(3) 0.064(3) -0.022(3)
O10 0.0575(18) 0.0642(19) 0.0436(16) 0.0182(14) 0.0292(14) 0.0138(14)
O11 0.0304(13) 0.0565(17) 0.0462(16) 0.0034(13) 0.0076(11) -0.0040(12)
O12 0.079(2) 0.0588(19) 0.0501(18) 0.0057(15) 0.0149(16) 0.0149(16)
O13 0.116(3) 0.109(3) 0.056(2) -0.017(2) 0.033(2) 0.034(2)
O14 0.0433(19) 0.068(2) 0.154(4) 0.039(2) 0.027(2) 0.0002(16)
O15 0.050(3) 0.070(3) 0.089(4) 0.031(3) 0.009(2) 0.022(2)
N1 0.0336(16) 0.0370(17) 0.0371(17) -0.0002(13) 0.0078(13) 0.0035(13)
N2 0.0336(16) 0.0469(18) 0.0333(16) 0.0065(13) 0.0090(13) 0.0006(13)
N3 0.0303(15) 0.0480(18) 0.0308(15) 0.0029(14) 0.0068(12) -0.0008(13)
N4 0.0372(17) 0.0397(18) 0.048(2) 0.0011(15) 0.0086(14) -0.0019(14)
N5 0.0352(17) 0.0481(19) 0.0373(17) 0.0000(14) 0.0059(13) -0.0014(14)
N6 0.0354(17) 0.0504(19) 0.0411(18) 0.0024(15) 0.0076(14) 0.0010(14)
N7 0.0418(18) 0.0429(19) 0.0437(19) 0.0052(15) 0.0061(14) -0.0007(14)
N8 0.0345(17) 0.046(2) 0.061(2) 0.0166(17) 0.0118(15) 0.0008(14)
C1 0.038(2) 0.051(2) 0.047(2) -0.0017(19) 0.0045(17) 0.0062(18)
C2 0.039(2) 0.056(3) 0.074(3) 0.003(2) -0.001(2) 0.018(2)
C3 0.038(2) 0.060(3) 0.078(3) -0.008(2) 0.015(2) 0.011(2)
C4 0.034(2) 0.048(2) 0.061(3) -0.013(2) 0.0181(19) -0.0003(17)
C5 0.0332(19) 0.035(2) 0.042(2) -0.0064(15) 0.0119(15) -0.0017(15)
C6 0.041(2) 0.072(3) 0.076(3) -0.010(3) 0.035(2) -0.001(2)
C7 0.059(3) 0.068(3) 0.066(3) -0.003(2) 0.039(3) -0.013(2)
C8 0.049(2) 0.048(2) 0.048(2) -0.0027(19) 0.0236(19) -0.0071(19)
C9 0.0327(18) 0.0375(19) 0.0378(19) -0.0041(16) 0.0131(15) -0.0034(15)
C10 0.073(3) 0.062(3) 0.049(3) 0.015(2) 0.028(2) -0.006(2)
C11 0.063(3) 0.061(3) 0.047(2) 0.019(2) 0.017(2) 0.010(2)
C12 0.041(2) 0.061(3) 0.039(2) 0.0131(19) 0.0091(17) 0.0065(19)
C13 0.045(2) 0.055(3) 0.037(2) 0.0115(18) 0.0063(17) -0.0035(19)
C14 0.048(3) 0.073(3) 0.044(2) 0.019(2) 0.0065(19) -0.008(2)
C15 0.048(3) 0.098(4) 0.036(2) 0.014(2) 0.0100(19) -0.015(2)
C16 0.032(2) 0.082(3) 0.036(2) -0.006(2) 0.0075(16) -0.008(2)
C17 0.0260(18) 0.058(2) 0.0333(19) 0.0011(17) 0.0041(14) -0.0057(16)
C18 0.055(3) 0.107(4) 0.040(2) -0.016(3) 0.014(2) -0.012(3)
C19 0.056(3) 0.088(4) 0.054(3) -0.038(3) 0.012(2) -0.006(3)
C20 0.040(2) 0.055(3) 0.063(3) -0.016(2) 0.009(2) -0.0040(19)
C21 0.0290(18) 0.051(2) 0.040(2) -0.0093(18) 0.0064(15) 0.0011(16)
C22 0.055(3) 0.063(3) 0.083(4) -0.021(3) 0.003(3) -0.003(2)
C23 0.054(3) 0.037(3) 0.112(5) 0.001(3) 0.004(3) -0.004(2)
C24 0.050(3) 0.045(3) 0.063(3) 0.008(2) 0.007(2) -0.0056(19)
C25 0.044(2) 0.053(3) 0.050(2) 0.006(2) 0.0041(19) 0.0040(19)
C26 0.071(3) 0.056(3) 0.046(3) 0.008(2) 0.002(2) 0.008(2)
C27 0.072(3) 0.058(3) 0.047(3) 0.004(2) 0.020(2) -0.002(2)
C28 0.060(3) 0.045(2) 0.047(2) -0.0058(19) 0.019(2) -0.010(2)
C29 0.038(2) 0.040(2) 0.042(2) -0.0055(16) 0.0108(16) -0.0065(16)
C30 0.064(3) 0.065(3) 0.064(3) -0.008(2) 0.036(3) -0.014(2)
C31 0.053(3) 0.057(3) 0.079(3) -0.013(2) 0.034(3) -0.007(2)
C32 0.039(2) 0.049(2) 0.059(3) -0.010(2) 0.0175(19) -0.0040(18)
C33 0.036(2) 0.041(2) 0.047(2) -0.0084(17) 0.0103(17) -0.0044(16)
C34 0.034(2) 0.073(3) 0.081(4) -0.009(3) 0.011(2) 0.006(2)
C35 0.047(3) 0.074(3) 0.074(3) 0.004(3) -0.001(2) 0.012(2)
C36 0.040(2) 0.063(3) 0.051(3) 0.004(2) 0.0038(19) 0.004(2)
C37 0.057(3) 0.042(3) 0.090(4) 0.013(2) 0.007(3) 0.003(2)
C38 0.065(4) 0.042(3) 0.153(7) -0.009(4) 0.019(4) -0.003(2)
C39 0.058(3) 0.082(5) 0.119(6) -0.045(4) 0.017(4) -0.004(3)
C40 0.035(2) 0.094(4) 0.061(3) -0.025(3) 0.012(2) -0.004(2)
C41 0.0297(19) 0.060(3) 0.040(2) -0.0049(19) 0.0048(15) -0.0050(17)
C42 0.058(4) 0.179(8) 0.056(4) -0.049(4) 0.016(3) -0.017(4)
C43 0.052(3) 0.203(8) 0.032(3) -0.007(4) 0.014(2) -0.019(4)
C44 0.032(2) 0.120(5) 0.054(3) 0.031(3) 0.0046(19) -0.009(2)
C45 0.0269(19) 0.073(3) 0.035(2) 0.013(2) 0.0036(15) -0.0043(18)
C46 0.042(3) 0.174(8) 0.092(5) 0.089(5) 0.001(3) -0.010(4)
C47 0.060(4) 0.094(5) 0.148(7) 0.086(5) 0.019(4) 0.003(3)
C48 0.048(3) 0.054(3) 0.117(5) 0.024(3) 0.021(3) 0.000(2)
O1W 0.114(4) 0.221(6) 0.083(3) 0.027(3) 0.016(3) -0.060(4)
O2W 0.178(5) 0.123(4) 0.186(5) 0.075(4) 0.143(5) 0.076(4)
O3W 0.269(14) 0.133(8) 0.123(8) -0.073(7) 0.132(10) -0.130(9)
O4W 0.132(9) 0.075(6) 0.229(17) -0.005(8) 0.046(10) -0.017(5)

loop_
_atom_type_symbol
_atom_type_description
_atom_type_scat_dispersion_real
_atom_type_scat_dispersion_imag
_atom_type_scat_source
C C 0.0033 0.0016 'International Tables Vol C Tables 4.2.6.8 and 6.1.1.4'
H H 0.0000 0.0000 'International Tables Vol C Tables 4.2.6.8 and 6.1.1.4'
N N 0.0061 0.0033 'International Tables Vol C Tables 4.2.6.8 and 6.1.1.4'
O O 0.0106 0.0060 'International Tables Vol C Tables 4.2.6.8 and 6.1.1.4'
V V 0.3005 0.5294 'International Tables Vol C Tables 4.2.6.8 and 6.1.1.4'
Cu Cu 0.3201 1.2651 'International Tables Vol C Tables 4.2.6.8 and 6.1.1.4'

loop_
_geom_angle_atom_site_label_1
_geom_angle_atom_site_label_2
_geom_angle_atom_site_label_3
_geom_angle
_geom_angle_site_symmetry_1
O11 Cu1 N3 91.40(12) .
O11 Cu1 N2 94.58(12) .
N3 Cu1 N2 173.18(12) .
O11 Cu1 N1 148.36(12) .
N3 Cu1 N1 94.68(12) .
N2 Cu1 N1 81.92(12) .
O11 Cu1 N4 104.97(11) .
N3 Cu1 N4 80.41(13) .
N2 Cu1 N4 94.86(13) .
N1 Cu1 N4 106.66(12) .
O6 Cu2 N5 91.63(13) .
O6 Cu2 N8 92.21(13) .
N5 Cu2 N8 175.95(13) .
O6 Cu2 N6 153.97(13) .
N5 Cu2 N6 82.12(13) .
N8 Cu2 N6 93.86(13) .
O6 Cu2 N7 98.29(13) .
N5 Cu2 N7 101.29(12) .
N8 Cu2 N7 79.43(13) .
N6 Cu2 N7 107.70(13) .
O3 V1 O4 69.5(9) .
O3 V1 O3' 39.4(10) .
O4 V1 O3' 108.9(8) .
O3 V1 O1 119.9(5) .
O4 V1 O1 114.7(5) .
O3' V1 O1 104.8(4) .
O3 V1 O2 122.0(6) .
O4 V1 O2 110.7(4) .
O3' V1 O2 105.1(5) .
O1 V1 O2 111.97(15) .
O3 V1 O4' 104.1(10) .
O4 V1 O4' 35.1(5) .
O3' V1 O4' 143.4(7) .
O1 V1 O4' 92.2(4) .
O2 V1 O4' 97.7(4) .
O7 V2 O6 107.4(2) .
O7 V2 O1 111.20(19) .
O6 V2 O1 109.30(16) .
O7 V2 O5 106.6(2) .
O6 V2 O5 110.40(17) .
O1 V2 O5 111.76(15) .
O9 V3 O10 111.6(2) .
O9 V3 O8 112.1(2) .
O10 V3 O8 109.28(15) .
O9 V3 O5 109.2(3) .
O10 V3 O5 106.17(14) .
O8 V3 O5 108.24(17) .
O12 V4 O11 108.26(15) .
O12 V4 O2 108.29(15) .
O11 V4 O2 110.32(14) .
O12 V4 O8 110.33(18) .
O11 V4 O8 109.03(15) .
O2 V4 O8 110.59(14) .
O13 V5 O14 106.7(2) .
O13 V5 O15 113.18(15) .
O14 V5 O15 110.35(12) .
O13 V5 O10 108.09(18) .
O14 V5 O10 109.42(18) .
O15 V5 O10 109.01(9) .
V2 O1 V1 153.5(2) .
V4 O2 V1 135.46(18) .
O3' O3 V1 85.4(13) .
O3' O3 O4 144.1(12) .
V1 O3 O4 58.9(6) .
O3 O3' V1 55.1(6) .
O4' O4 V1 88.7(12) .
O4' O4 O3 138.9(15) .
V1 O4 O3 51.6(5) .
O4 O4' V1 56.2(13) .
V2 O5 V3 139.3(2) .
V2 O6 Cu2 132.82(19) .
V3 O8 V4 148.5(2) .
V3 O10 V5 147.79(17) .
V4 O11 Cu1 127.86(15) .
V5 O15 V5 180.0 3_775
C1 N1 C5 118.5(3) .
C1 N1 Cu1 130.5(3) .
C5 N1 Cu1 110.8(2) .
C12 N2 C9 118.9(3) .
C12 N2 Cu1 127.9(3) .
C9 N2 Cu1 112.9(2) .
C13 N3 C17 118.9(3) .
C13 N3 Cu1 125.5(3) .
C17 N3 Cu1 115.6(2) .
C24 N4 C21 118.9(4) .
C24 N4 Cu1 133.0(3) .
C21 N4 Cu1 108.1(2) .
C25 N5 C29 118.8(3) .
C25 N5 Cu2 128.5(3) .
C29 N5 Cu2 112.8(2) .
C36 N6 C33 118.0(3) .
C36 N6 Cu2 130.9(3) .
C33 N6 Cu2 111.1(2) .
C37 N7 C41 116.8(4) .
C37 N7 Cu2 133.1(3) .
C41 N7 Cu2 110.0(3) .
C48 N8 C45 119.4(4) .
C48 N8 Cu2 125.3(4) .
C45 N8 Cu2 115.3(3) .
N1 C1 C2 121.2(4) .
C3 C2 C1 120.1(4) .
C2 C3 C4 120.8(4) .
C5 C4 C3 116.1(4) .
C5 C4 C6 118.7(4) .
C3 C4 C6 125.2(4) .
N1 C5 C4 123.2(3) .
N1 C5 C9 116.9(3) .
C4 C5 C9 119.9(3) .
C7 C6 C4 121.3(4) .
C6 C7 C8 122.2(4) .
C10 C8 C9 116.8(4) .
C10 C8 C7 125.9(4) .
C9 C8 C7 117.2(4) .
N2 C9 C8 122.7(3) .
N2 C9 C5 116.5(3) .
C8 C9 C5 120.7(3) .
C11 C10 C8 120.2(4) .
C10 C11 C12 120.0(4) .
N2 C12 C11 121.3(4) .
N3 C13 C14 122.0(4) .
C15 C14 C13 119.6(4) .
C14 C15 C16 120.7(4) .
C15 C16 C17 116.6(4) .
C15 C16 C18 124.2(4) .
C17 C16 C18 119.2(4) .
N3 C17 C16 122.2(4) .
N3 C17 C21 117.9(3) .
C16 C17 C21 119.9(4) .
C19 C18 C16 120.8(4) .
C18 C19 C20 121.4(4) .
C22 C20 C21 115.9(4) .
C22 C20 C19 124.6(5) .
C21 C20 C19 119.6(4) .
N4 C21 C20 123.0(4) .
N4 C21 C17 117.9(3) .
C20 C21 C17 119.1(4) .
C23 C22 C20 121.7(5) .
C22 C23 C24 118.0(5) .
N4 C24 C23 122.5(5) .
N5 C25 C26 121.7(4) .
C27 C26 C25 120.3(4) .
C26 C27 C28 119.7(4) .
C29 C28 C27 116.9(4) .
C29 C28 C30 118.2(4) .
C27 C28 C30 124.9(4) .
N5 C29 C28 122.7(4) .
N5 C29 C33 116.5(3) .
C28 C29 C33 120.9(4) .
C31 C30 C28 121.0(4) .
C30 C31 C32 121.8(4) .
C34 C32 C33 117.0(4) .
C34 C32 C31 124.8(4) .
C33 C32 C31 118.1(4) .
N6 C33 C32 122.6(4) .
N6 C33 C29 117.4(3) .
C32 C33 C29 120.0(4) .
C35 C34 C32 119.9(4) .
C34 C35 C36 120.1(5) .
N6 C36 C35 122.4(4) .
N7 C37 C38 122.3(5) .
C39 C38 C37 119.7(5) .
C38 C39 C40 120.9(6) .
C39 C40 C41 117.1(5) .
C39 C40 C42 125.0(6) .
C41 C40 C42 117.9(6) .
N7 C41 C40 123.3(4) .
N7 C41 C45 117.0(4) .
C40 C41 C45 119.8(4) .
C43 C42 C40 122.1(6) .
C42 C43 C44 122.7(6) .
C46 C44 C43 126.3(6) .
C46 C44 C45 116.1(6) .
C43 C44 C45 117.6(6) .
N8 C45 C41 118.2(3) .
N8 C45 C44 121.9(4) .
C41 C45 C44 119.8(4) .
C47 C46 C44 121.7(6) .
C46 C47 C48 120.2(6) .
N8 C48 C47 120.6(6) .

loop_
_geom_bond_atom_site_label_1
_geom_bond_atom_site_label_2
_geom_bond_distance
_geom_bond_site_symmetry_2
Cu1 O11 1.957(3) .
Cu1 N3 1.988(3) .
Cu1 N2 1.993(3) .
Cu1 N1 2.050(3) .
Cu1 N4 2.200(3) .
Cu2 O6 1.951(3) .
Cu2 N5 2.001(3) .
Cu2 N8 2.003(3) .
Cu2 N6 2.042(3) .
Cu2 N7 2.181(3) .
V1 O3 1.432(8) .
V1 O4 1.565(9) .
V1 O3' 1.739(9) .
V1 O1 1.774(3) .
V1 O2 1.790(3) .
V1 O4' 1.88(2) .
V2 O7 1.633(4) .
V2 O6 1.655(3) .
V2 O1 1.747(3) .
V2 O5 1.789(3) .
V3 O9 1.549(4) .
V3 O10 1.712(3) .
V3 O8 1.746(3) .
V3 O5 1.795(4) .
V4 O12 1.610(3) .
V4 O11 1.671(3) .
V4 O2 1.760(3) .
V4 O8 1.803(3) .
V5 O13 1.602(3) .
V5 O14 1.614(3) .
V5 O15 1.7753(7) .
V5 O10 1.823(3) .
O3 O3' 1.11(3) .
O3 O4 1.71(2) .
O4 O4' 1.08(2) .
O15 V5 1.7753(7) 3_775
N1 C1 1.337(5) .
N1 C5 1.361(4) .
N2 C12 1.336(5) .
N2 C9 1.357(4) .
N3 C13 1.327(5) .
N3 C17 1.350(5) .
N4 C24 1.311(5) .
N4 C21 1.366(5) .
N5 C25 1.323(5) .
N5 C29 1.368(5) .
N6 C36 1.321(5) .
N6 C33 1.362(5) .
N7 C37 1.317(5) .
N7 C41 1.361(5) .
N8 C48 1.339(5) .
N8 C45 1.359(5) .
C1 C2 1.410(5) .
C2 C3 1.340(6) .
C3 C4 1.412(6) .
C4 C5 1.403(5) .
C4 C6 1.422(6) .
C5 C9 1.428(5) .
C6 C7 1.341(7) .
C7 C8 1.438(6) .
C8 C10 1.396(6) .
C8 C9 1.405(5) .
C10 C11 1.362(6) .
C11 C12 1.395(5) .
C13 C14 1.403(5) .
C14 C15 1.336(7) .
C15 C16 1.404(6) .
C16 C17 1.414(5) .
C16 C18 1.421(7) .
C17 C21 1.437(5) .
C18 C19 1.352(7) .
C19 C20 1.426(7) .
C20 C22 1.392(7) .
C20 C21 1.403(5) .
C22 C23 1.369(7) .
C23 C24 1.405(7) .
C25 C26 1.395(6) .
C26 C27 1.356(6) .
C27 C28 1.409(6) .
C28 C29 1.396(5) .
C28 C30 1.436(6) .
C29 C33 1.419(5) .
C30 C31 1.352(7) .
C31 C32 1.422(6) .
C32 C34 1.387(6) .
C32 C33 1.412(5) .
C34 C35 1.353(7) .
C35 C36 1.391(6) .
C37 C38 1.414(8) .
C38 C39 1.332(9) .
C39 C40 1.359(8) .
C40 C41 1.411(6) .
C40 C42 1.420(8) .
C41 C45 1.415(6) .
C42 C43 1.312(9) .
C43 C44 1.403(9) .
C44 C46 1.389(10) .
C44 C45 1.429(6) .
C46 C47 1.335(10) .
C47 C48 1.406(9) .
O4W O4W 1.56(2) 3_675
